data_4333726
loop_
_publ_author_name
'Olga V. Yakubovich'
'Ekaterina V. Yakovleva'
'Alexey N. Golovanov'
'Anatoly S. Volkov'
'Olga S. Volkova'
'Elena A. Zvereva'
'Olga V. Dimitrova'
'Alexander N. Vasiliev'

_publ_section_title
;
 The First Vanadate-Carbonate, K2Mn3(VO4)2(CO3): Crystal Structure and
 Physical Properties
;
_journal_name_full 'Inorganic Chemistry'
_journal_page_first 1538
_journal_page_last 1543
_journal_paper_doi 10.1021/ic302333e
_journal_volume 52
_journal_year 2013
_chemical_formula_moiety 'C Mn3 O11 V2, 2(K) '
_chemical_formula_sum 'C K2 Mn3 O11 V2'
_chemical_formula_weight 532.91
_chemical_name_common 'potassiun manganese vanadate carbonate'
_chemical_name_systematic
;
 Dipotassium trimanganese bivanadate carbonate
;
_space_group_IT_number 176
_symmetry_cell_setting hexagonal
_symmetry_space_group_name_Hall '-P 6c'
_symmetry_space_group_name_H-M 'P 63/m'
_atom_sites_solution_primary direct
_atom_sites_solution_secondary difmap
_audit_creation_method SHELXL-97
_audit_update_record
;
2012-12-17 # Formatted by publCIF
;
_cell_angle_alpha 90.00
_cell_angle_beta 90.00
_cell_angle_gamma 120.00
_cell_formula_units_Z 2
_cell_length_a 5.20130(10)
_cell_length_b 5.20130(10)
_cell_length_c 22.4066(3)
_cell_measurement_reflns_used 1012
_cell_measurement_temperature 293(2)
_cell_measurement_theta_max 28.1
_cell_measurement_theta_min 2.8
_cell_volume 524.965(16)
_computing_cell_refinement
;
CrysAlisPro, Agilent Technologies,
Version 1.171.35.15 (release 03-08-2011 CrysAlis171 .NET)
(compiled Aug  3 2011,13:03:54)
;
_computing_data_collection
;
CrysAlisPro, Agilent Technologies,
Version 1.171.35.15 (release 03-08-2011 CrysAlis171 .NET)
(compiled Aug  3 2011,13:03:54)
;
_computing_molecular_graphics 'Dimond (Brandenburg, 2006)'
_computing_structure_refinement 'SHELXL-97 (Sheldrick, 2008)'
_computing_structure_solution 'SUPERFLIP (Palatinus & Chapuis, 2007)'
_diffrn_ambient_temperature 293(2)
_diffrn_detector_area_resol_mean 8.33
_diffrn_measured_fraction_theta_full 0.998
_diffrn_measured_fraction_theta_max 0.998
_diffrn_measurement_device_type Xcalibur-S
_diffrn_measurement_method \w
_diffrn_radiation_monochromator graphite
_diffrn_radiation_source 'fine-focus sealed tube'
_diffrn_radiation_type MoK\a
_diffrn_radiation_wavelength 0.71073
_diffrn_reflns_av_R_equivalents 0.0353
_diffrn_reflns_av_sigmaI/netI 0.0119
_diffrn_reflns_limit_h_max 7
_diffrn_reflns_limit_h_min -7
_diffrn_reflns_limit_k_max 7
_diffrn_reflns_limit_k_min -7
_diffrn_reflns_limit_l_max 31
_diffrn_reflns_limit_l_min -31
_diffrn_reflns_number 9623
_diffrn_reflns_theta_full 29.97
_diffrn_reflns_theta_max 29.97
_diffrn_reflns_theta_min 2.73
_exptl_absorpt_coefficient_mu 6.069
_exptl_absorpt_correction_T_max 0.737
_exptl_absorpt_correction_T_min 0.535
_exptl_absorpt_correction_type numerical
_exptl_absorpt_process_details
;
CrysAlisPro, Agilent Technologies,
Version 1.171.35.15 (release 03-08-2011 CrysAlis171 .NET)
(compiled Aug  3 2011,13:03:54)
empirical absorption correction using spherical harmonics,
 implemented in SCALE3 ABSPACK scaling algorithm.
;
_exptl_crystal_colour red
_exptl_crystal_density_diffrn 3.371
_exptl_crystal_description 'hexagonal prismatic'
_exptl_crystal_F_000 506
_exptl_crystal_size_max 0.14
_exptl_crystal_size_mid 0.11
_exptl_crystal_size_min 0.05
_refine_diff_density_max 0.428
_refine_diff_density_min -0.891
_refine_diff_density_rms 0.113
_refine_ls_extinction_method none
_refine_ls_goodness_of_fit_ref 1.568
_refine_ls_matrix_type full
_refine_ls_number_parameters 33
_refine_ls_number_reflns 535
_refine_ls_number_restraints 0
_refine_ls_restrained_S_all 1.568
_refine_ls_R_factor_all 0.0226
_refine_ls_R_factor_gt 0.0222
_refine_ls_shift/su_max 0.000
_refine_ls_shift/su_mean 0.000
_refine_ls_structure_factor_coef Fsqd
_refine_ls_weighting_details 'calc w=1/[\s^2^(Fo^2^)+(0.0230P)^2^+0.0000P] where P=(Fo^2^+2Fc^2^)/3'
_refine_ls_weighting_scheme calc
_refine_ls_wR_factor_gt 0.0562
_refine_ls_wR_factor_ref 0.0563
_reflns_number_gt 530
_reflns_number_total 535
_reflns_threshold_expression >2\s(I)
_cod_data_source_file ic302333e_si_001.cif
_cod_data_source_block 7218
_cod_original_cell_volume 524.97(2)
_cod_database_code 4333726

loop_
_symmetry_equiv_pos_as_xyz
'x, y, z'
'-x, -y, z+1/2'
'-y, x-y, z'
'-x+y, -x, z'
'x-y, x, z+1/2'
'y, -x+y, z+1/2'
'-x, -y, -z'
'x, y, -z-1/2'
'y, -x+y, -z'
'x-y, x, -z'
'-x+y, -x, -z-1/2'
'-y, x-y, -z-1/2'

loop_
_atom_site_label
_atom_site_type_symbol
_atom_site_fract_x
_atom_site_fract_y
_atom_site_fract_z
_atom_site_U_iso_or_equiv
_atom_site_adp_type
_atom_site_occupancy
_atom_site_symmetry_multiplicity
_atom_site_calc_flag
_atom_site_refinement_flags
Mn1 Mn 0.6667 0.3333 0.00457(2) 0.00810(14) Uani 1 3 d S
Mn2 Mn 0.0000 0.0000 0.2500 0.01058(16) Uani 1 6 d S
V1 V 0.0000 0.0000 0.07987(2) 0.00583(14) Uani 1 3 d S
K1 K 0.3333 0.6667 0.15776(3) 0.01513(17) Uani 1 3 d S
C1 C 0.6667 0.3333 0.2500 0.0086(7) Uani 1 6 d S
O1 O 0.0000 0.0000 0.15520(10) 0.0152(5) Uani 1 3 d S
O2 O 0.4434(4) 0.0681(4) 0.2500 0.0138(4) Uani 1 2 d S
O3 O 0.3098(3) -0.0106(3) 0.05494(5) 0.0092(2) Uani 1 1 d .

loop_
_atom_site_aniso_label
_atom_site_aniso_U_11
_atom_site_aniso_U_22
_atom_site_aniso_U_33
_atom_site_aniso_U_23
_atom_site_aniso_U_13
_atom_site_aniso_U_12
Mn1 0.00702(16) 0.00702(16) 0.0103(2) 0.000 0.000 0.00351(8)
Mn2 0.0128(2) 0.0128(2) 0.0061(3) 0.000 0.000 0.00640(10)
V1 0.00630(17) 0.00630(17) 0.0049(3) 0.000 0.000 0.00315(9)
K1 0.0169(2) 0.0169(2) 0.0117(3) 0.000 0.000 0.00843(11)
C1 0.0093(11) 0.0093(11) 0.0072(17) 0.000 0.000 0.0046(5)
O1 0.0185(7) 0.0185(7) 0.0086(10) 0.000 0.000 0.0092(4)
O2 0.0132(8) 0.0074(9) 0.0176(10) 0.000 0.000 0.0027(7)
O3 0.0074(6) 0.0084(6) 0.0111(5) 0.0004(5) 0.0014(5) 0.0036(5)

loop_
_atom_type_symbol
_atom_type_description
_atom_type_scat_dispersion_real
_atom_type_scat_dispersion_imag
_atom_type_scat_source
O O 0.0106 0.0060 'International Tables Vol C Tables 4.2.6.8 and 6.1.1.4'
K K 0.2009 0.2494 'International Tables Vol C Tables 4.2.6.8 and 6.1.1.4'
Mn Mn 0.3368 0.7283 'International Tables Vol C Tables 4.2.6.8 and 6.1.1.4'
V V 0.3005 0.5294 'International Tables Vol C Tables 4.2.6.8 and 6.1.1.4'
C C 0.0033 0.0016 'International Tables Vol C Tables 4.2.6.8 and 6.1.1.4'

loop_
_geom_angle_atom_site_label_1
_geom_angle_atom_site_label_2
_geom_angle_atom_site_label_3
_geom_angle
_geom_angle_site_symmetry_1
_geom_angle_publ_flag
O1 V1 O3 108.81(4) . y
O3 V1 O3 110.13(4) 4 y
O2 C1 O2 120.000(1) 3_655 y

loop_
_geom_bond_atom_site_label_1
_geom_bond_atom_site_label_2
_geom_bond_distance
_geom_bond_site_symmetry_2
_geom_bond_publ_flag
Mn1 O3 2.1444(14) . y
Mn1 O3 2.1945(14) 10 y
Mn2 O1 2.124(2) . y
Mn2 O2 2.151(2) . y
V1 O1 1.688(2) . y
V1 O3 1.7323(12) . y
K1 O2 2.7864(14) 3 y
K1 O3 2.8888(14) 3 y
K1 O1 3.00350(10) . y
C1 O2 1.2843(18) . y
